data_1503371
loop_
_publ_author_name
'Wang, Zhihua'
'Shi, Jianwu'
'Wang, Jiange'
'Li, Chunli'
'Tian, Xinyong'
'Cheng, Yanxiang'
'Wang, Hua'

_publ_section_title
;
 Syntheses and crystal structures of benzohexathia[7]helicene and
 naphthalene cored double helicene.
;
_journal_issue 3
_journal_name_full 'Organic letters'
_journal_page_first 456
_journal_page_last 459
_journal_paper_doi 10.1021/ol902613g
_journal_volume 12
_journal_year 2010
_chemical_formula_sum 'C24 H22 S6 Si2'
_chemical_formula_weight 558.96
_chemical_name_common compd-1-p
_chemical_name_systematic
;

 ?

;
_space_group_IT_number 2
_symmetry_cell_setting triclinic
_symmetry_space_group_name_Hall '-P 1'
_symmetry_space_group_name_H-M 'P -1'
_atom_sites_solution_hydrogens geom
_atom_sites_solution_primary direct
_atom_sites_solution_secondary difmap
_audit_creation_method SHELXL-97
_cell_angle_alpha 74.370(2)
_cell_angle_beta 89.326(2)
_cell_angle_gamma 69.807(2)
_cell_formula_units_Z 2
_cell_length_a 8.5149(14)
_cell_length_b 10.6494(17)
_cell_length_c 16.510(3)
_cell_measurement_reflns_used 2952
_cell_measurement_temperature 294(2)
_cell_measurement_theta_max 25.64
_cell_measurement_theta_min 2.56
_cell_volume 1347.6(4)
_computing_cell_refinement 'Bruker SMART'
_computing_data_collection 'Bruker SMART'
_computing_data_reduction 'Bruker SAINT'
_computing_molecular_graphics 'Bruker SHELXTL'
_computing_publication_material 'Bruker SHELXTL'
_computing_structure_refinement 'SHELXL-97 (Sheldrick, 1997)'
_computing_structure_solution 'SHELXS-97 (Sheldrick, 1990)'
_diffrn_ambient_temperature 294(2)
_diffrn_measured_fraction_theta_full 0.990
_diffrn_measured_fraction_theta_max 0.990
_diffrn_measurement_device_type 'CCD area detector'
_diffrn_measurement_method 'phi and omega scans'
_diffrn_radiation_monochromator graphite
_diffrn_radiation_source 'fine-focus sealed tube'
_diffrn_radiation_type MoK\a
_diffrn_radiation_wavelength 0.71073
_diffrn_reflns_av_R_equivalents 0.0247
_diffrn_reflns_av_sigmaI/netI 0.0376
_diffrn_reflns_limit_h_max 10
_diffrn_reflns_limit_h_min -10
_diffrn_reflns_limit_k_max 12
_diffrn_reflns_limit_k_min -12
_diffrn_reflns_limit_l_max 19
_diffrn_reflns_limit_l_min -19
_diffrn_reflns_number 10292
_diffrn_reflns_theta_full 25.50
_diffrn_reflns_theta_max 25.50
_diffrn_reflns_theta_min 2.56
_exptl_absorpt_coefficient_mu 0.609
_exptl_absorpt_correction_T_max 0.9361
_exptl_absorpt_correction_T_min 0.7972
_exptl_absorpt_correction_type multi-scan
_exptl_absorpt_process_details SADABS
_exptl_crystal_colour colorless
_exptl_crystal_density_diffrn 1.377
_exptl_crystal_density_method 'not measured'
_exptl_crystal_description block
_exptl_crystal_F_000 580
_exptl_crystal_size_max 0.39
_exptl_crystal_size_mid 0.22
_exptl_crystal_size_min 0.11
_refine_diff_density_max 0.434
_refine_diff_density_min -0.209
_refine_diff_density_rms 0.059
_refine_ls_extinction_method none
_refine_ls_goodness_of_fit_ref 1.030
_refine_ls_hydrogen_treatment constr
_refine_ls_matrix_type full
_refine_ls_number_parameters 295
_refine_ls_number_reflns 4969
_refine_ls_number_restraints 0
_refine_ls_restrained_S_all 1.030
_refine_ls_R_factor_all 0.0634
_refine_ls_R_factor_gt 0.0444
_refine_ls_shift/su_max 0.000
_refine_ls_shift/su_mean 0.000
_refine_ls_structure_factor_coef Fsqd
_refine_ls_weighting_details 'calc w=1/[\s^2^(Fo^2^)+(0.0589P)^2^+0.4418P] where P=(Fo^2^+2Fc^2^)/3'
_refine_ls_weighting_scheme calc
_refine_ls_wR_factor_gt 0.1073
_refine_ls_wR_factor_ref 0.1197
_reflns_number_gt 3688
_reflns_number_total 4969
_reflns_threshold_expression >2sigma(I)
_cod_data_source_file ol902613g_si_003.cif
_cod_data_source_block c
_cod_depositor_comments
;
The following automatic conversions were performed:

'_symmetry_cell_setting' value 'Triclinic' changed to 'triclinic'
according to /home/saulius/struct/CIF-dictionaries/cif_core.dic
dictionary named 'cif_core.dic' version 2.4.2 from 2011-04-26.

Automatic conversion script
Id: cif_fix_values 1715 2011-07-08 13:25:40Z adriana 
;
_cod_original_cell_volume 1347.7(4)
_cod_original_sg_symbol_H-M P-1
_cod_database_code 1503371

loop_
_symmetry_equiv_pos_as_xyz
'x, y, z'
'-x, -y, -z'

loop_
_atom_site_label
_atom_site_type_symbol
_atom_site_fract_x
_atom_site_fract_y
_atom_site_fract_z
_atom_site_U_iso_or_equiv
_atom_site_adp_type
_atom_site_occupancy
_atom_site_symmetry_multiplicity
_atom_site_calc_flag
_atom_site_refinement_flags
C7 C -0.0983(3) 0.9238(3) 0.42438(18) 0.0398(6) Uani 1 1 d .
C8 C -0.2352(4) 0.9952(3) 0.46360(19) 0.0447(7) Uani 1 1 d .
C9 C -0.2668(4) 0.9404(3) 0.5459(2) 0.0529(8) Uani 1 1 d .
H9 H -0.3610 0.9892 0.5687 0.063 Uiso 1 1 calc R
C10 C -0.1578(4) 0.8139(3) 0.5932(2) 0.0510(8) Uani 1 1 d .
H10 H -0.1706 0.7796 0.6500 0.061 Uiso 1 1 calc R
C11 C -0.0271(4) 0.7373(3) 0.55449(18) 0.0450(7) Uani 1 1 d .
C12 C -0.0013(3) 0.7835(3) 0.46876(17) 0.0398(6) Uani 1 1 d .
C14 C 0.1941(4) 0.5568(3) 0.51109(18) 0.0451(7) Uani 1 1 d .
C13 C 0.1214(3) 0.6714(3) 0.44265(17) 0.0405(6) Uani 1 1 d .
C15 C 0.2872(4) 0.5033(3) 0.38036(19) 0.0482(7) Uani 1 1 d .
C16 C 0.1685(3) 0.6368(3) 0.36488(17) 0.0394(6) Uani 1 1 d .
C18 C 0.1893(4) 0.6097(3) 0.22847(19) 0.0471(7) Uani 1 1 d .
C17 C 0.1147(4) 0.6947(3) 0.27703(17) 0.0414(7) Uani 1 1 d .
H17 H 0.0350 0.7834 0.2547 0.050 Uiso 1 1 calc R
C22 C 0.0532(6) 0.8252(4) 0.0623(3) 0.0952(15) Uani 1 1 d .
H22A H -0.0503 0.8679 0.0844 0.143 Uiso 1 1 calc R
H22B H 0.0337 0.8415 0.0026 0.143 Uiso 1 1 calc R
H22C H 0.1339 0.8647 0.0728 0.143 Uiso 1 1 calc R
C23 C 0.3218(6) 0.5415(6) 0.0676(3) 0.1043(16) Uani 1 1 d .
H23A H 0.2941 0.5579 0.0086 0.157 Uiso 1 1 calc R
H23B H 0.3573 0.4433 0.0955 0.157 Uiso 1 1 calc R
H23C H 0.4110 0.5746 0.0745 0.157 Uiso 1 1 calc R
C24 C -0.0329(5) 0.5618(4) 0.1084(3) 0.0881(13) Uani 1 1 d .
H24A H -0.1272 0.6063 0.1359 0.132 Uiso 1 1 calc R
H24B H 0.0100 0.4633 0.1358 0.132 Uiso 1 1 calc R
H24C H -0.0677 0.5778 0.0502 0.132 Uiso 1 1 calc R
C5 C -0.2119(4) 1.1420(3) 0.32421(19) 0.0483(7) Uani 1 1 d .
C6 C -0.0811(3) 1.0149(3) 0.34488(18) 0.0404(6) Uani 1 1 d .
C4 C -0.0021(4) 1.1438(3) 0.22399(19) 0.0469(7) Uani 1 1 d .
C3 C 0.0468(4) 1.0188(3) 0.28734(18) 0.0407(6) Uani 1 1 d .
C1 C 0.2939(4) 0.9968(3) 0.21899(19) 0.0475(7) Uani 1 1 d .
C2 C 0.2180(4) 0.9373(3) 0.28358(18) 0.0422(7) Uani 1 1 d .
H2 H 0.2732 0.8508 0.3220 0.051 Uiso 1 1 calc R
C19 C 0.6352(5) 0.7956(5) 0.2880(3) 0.118(2) Uani 1 1 d .
H19A H 0.5888 0.7237 0.3080 0.177 Uiso 1 1 calc R
H19B H 0.6314 0.8431 0.3303 0.177 Uiso 1 1 calc R
H19C H 0.7497 0.7547 0.2767 0.177 Uiso 1 1 calc R
C20 C 0.5068(6) 0.8357(6) 0.1076(4) 0.1198(19) Uani 1 1 d .
H20A H 0.4217 0.8984 0.0632 0.180 Uiso 1 1 calc R
H20B H 0.4817 0.7528 0.1313 0.180 Uiso 1 1 calc R
H20C H 0.6142 0.8116 0.0851 0.180 Uiso 1 1 calc R
C21 C 0.5948(6) 1.0635(5) 0.1503(3) 0.1061(16) Uani 1 1 d .
H21A H 0.7114 1.0246 0.1417 0.159 Uiso 1 1 calc R
H21B H 0.5829 1.1156 0.1906 0.159 Uiso 1 1 calc R
H21C H 0.5331 1.1241 0.0977 0.159 Uiso 1 1 calc R
S3 S -0.35310(10) 1.16166(9) 0.39967(6) 0.0593(2) Uani 1 1 d .
S2 S -0.19443(11) 1.26337(8) 0.23451(6) 0.0568(2) Uani 1 1 d .
S1 S 0.15456(11) 1.15902(9) 0.16044(5) 0.0575(2) Uani 1 1 d .
S4 S 0.11396(12) 0.57050(8) 0.60543(5) 0.0553(2) Uani 1 1 d .
S5 S 0.33582(11) 0.41265(8) 0.48645(5) 0.0562(2) Uani 1 1 d .
S6 S 0.33372(11) 0.45288(8) 0.29025(5) 0.0581(2) Uani 1 1 d .
Si1 Si 0.51193(12) 0.92109(11) 0.19033(6) 0.0588(3) Uani 1 1 d .
Si2 Si 0.13480(13) 0.63531(9) 0.11455(6) 0.0550(3) Uani 1 1 d .

loop_
_atom_site_aniso_label
_atom_site_aniso_U_11
_atom_site_aniso_U_22
_atom_site_aniso_U_33
_atom_site_aniso_U_23
_atom_site_aniso_U_13
_atom_site_aniso_U_12
C7 0.0364(15) 0.0405(15) 0.0432(16) -0.0143(13) 0.0024(12) -0.0127(12)
C8 0.0388(16) 0.0441(16) 0.0526(18) -0.0177(14) 0.0067(13) -0.0136(13)
C9 0.0461(18) 0.062(2) 0.060(2) -0.0280(17) 0.0174(15) -0.0226(16)
C10 0.060(2) 0.059(2) 0.0443(18) -0.0179(15) 0.0128(15) -0.0309(17)
C11 0.0517(17) 0.0467(17) 0.0412(16) -0.0145(13) 0.0069(13) -0.0217(14)
C12 0.0397(15) 0.0398(15) 0.0423(16) -0.0127(12) 0.0033(13) -0.0162(12)
C14 0.0522(18) 0.0345(15) 0.0441(17) -0.0088(13) -0.0003(14) -0.0116(13)
C13 0.0422(16) 0.0378(15) 0.0411(16) -0.0100(12) 0.0024(13) -0.0145(12)
C15 0.0508(18) 0.0364(15) 0.0471(18) -0.0058(13) 0.0045(14) -0.0076(13)
C16 0.0407(15) 0.0309(14) 0.0451(16) -0.0094(12) 0.0062(12) -0.0121(12)
C18 0.0567(19) 0.0330(15) 0.0450(17) -0.0074(13) 0.0054(14) -0.0108(13)
C17 0.0452(16) 0.0309(14) 0.0417(16) -0.0059(12) 0.0034(13) -0.0090(12)
C22 0.138(4) 0.064(3) 0.066(3) 0.006(2) -0.022(3) -0.032(3)
C23 0.100(3) 0.139(4) 0.081(3) -0.062(3) 0.035(3) -0.029(3)
C24 0.087(3) 0.084(3) 0.106(3) -0.043(3) 0.002(3) -0.033(2)
C5 0.0455(17) 0.0414(16) 0.0520(18) -0.0122(14) 0.0023(14) -0.0087(13)
C6 0.0407(15) 0.0344(14) 0.0455(17) -0.0110(12) 0.0011(13) -0.0129(12)
C4 0.0512(18) 0.0400(16) 0.0441(17) -0.0075(13) 0.0024(14) -0.0130(14)
C3 0.0435(16) 0.0376(15) 0.0418(16) -0.0119(12) 0.0032(13) -0.0151(13)
C1 0.0475(17) 0.0460(17) 0.0466(17) -0.0090(14) 0.0035(14) -0.0168(14)
C2 0.0452(16) 0.0379(15) 0.0429(16) -0.0098(12) 0.0050(13) -0.0155(13)
C19 0.057(3) 0.134(4) 0.099(4) 0.025(3) 0.006(2) -0.001(3)
C20 0.092(3) 0.153(5) 0.148(5) -0.101(4) 0.043(3) -0.042(3)
C21 0.097(3) 0.128(4) 0.114(4) -0.026(3) 0.032(3) -0.072(3)
S3 0.0446(5) 0.0506(5) 0.0711(6) -0.0185(4) 0.0107(4) -0.0020(4)
S2 0.0559(5) 0.0390(4) 0.0596(5) -0.0043(4) -0.0012(4) -0.0045(4)
S1 0.0647(5) 0.0484(5) 0.0497(5) -0.0006(4) 0.0078(4) -0.0184(4)
S4 0.0738(6) 0.0484(5) 0.0387(4) -0.0058(3) 0.0045(4) -0.0204(4)
S5 0.0678(5) 0.0375(4) 0.0460(5) -0.0031(3) -0.0024(4) -0.0040(4)
S6 0.0692(6) 0.0374(4) 0.0509(5) -0.0112(3) 0.0062(4) 0.0005(4)
Si1 0.0486(5) 0.0702(6) 0.0574(6) -0.0133(5) 0.0121(4) -0.0245(5)
Si2 0.0715(6) 0.0477(5) 0.0441(5) -0.0145(4) 0.0070(4) -0.0180(5)

loop_
_atom_type_symbol
_atom_type_description
_atom_type_scat_dispersion_real
_atom_type_scat_dispersion_imag
_atom_type_scat_source
C C 0.0033 0.0016 'International Tables Vol C Tables 4.2.6.8 and 6.1.1.4'
H H 0.0000 0.0000 'International Tables Vol C Tables 4.2.6.8 and 6.1.1.4'
Si Si 0.0817 0.0704 'International Tables Vol C Tables 4.2.6.8 and 6.1.1.4'
S S 0.1246 0.1234 'International Tables Vol C Tables 4.2.6.8 and 6.1.1.4'

loop_
_geom_angle_atom_site_label_1
_geom_angle_atom_site_label_2
_geom_angle_atom_site_label_3
_geom_angle
C8 C7 C12 117.3(3)
C8 C7 C6 110.5(2)
C12 C7 C6 132.1(3)
C9 C8 C7 123.0(3)
C9 C8 S3 124.0(2)
C7 C8 S3 112.9(2)
C10 C9 C8 119.4(3)
C10 C9 H9 120.3
C8 C9 H9 120.3
C9 C10 C11 118.7(3)
C9 C10 H10 120.7
C11 C10 H10 120.7
C10 C11 C12 123.4(3)
C10 C11 S4 123.6(2)
C12 C11 S4 113.0(2)
C11 C12 C7 116.9(3)
C11 C12 C13 110.6(2)
C7 C12 C13 132.5(3)
C13 C14 S4 115.4(2)
C13 C14 S5 114.7(2)
S4 C14 S5 129.40(17)
C14 C13 C16 110.4(2)
C14 C13 C12 110.8(2)
C16 C13 C12 137.8(3)
C16 C15 S6 112.7(2)
C16 C15 S5 114.1(2)
S6 C15 S5 132.37(17)
C15 C16 C17 110.4(3)
C15 C16 C13 111.3(3)
C17 C16 C13 137.8(3)
C17 C18 S6 110.6(2)
C17 C18 Si2 128.0(2)
S6 C18 Si2 120.97(16)
C18 C17 C16 114.6(2)
C18 C17 H17 122.7
C16 C17 H17 122.7
Si2 C22 H22A 109.5
Si2 C22 H22B 109.5
H22A C22 H22B 109.5
Si2 C22 H22C 109.5
H22A C22 H22C 109.5
H22B C22 H22C 109.5
Si2 C23 H23A 109.5
Si2 C23 H23B 109.5
H23A C23 H23B 109.5
Si2 C23 H23C 109.5
H23A C23 H23C 109.5
H23B C23 H23C 109.5
Si2 C24 H24A 109.5
Si2 C24 H24B 109.5
H24A C24 H24B 109.5
Si2 C24 H24C 109.5
H24A C24 H24C 109.5
H24B C24 H24C 109.5
C6 C5 S3 114.3(2)
C6 C5 S2 115.4(2)
S3 C5 S2 129.79(18)
C5 C6 C3 110.0(3)
C5 C6 C7 111.8(3)
C3 C6 C7 137.3(3)
C3 C4 S1 112.7(2)
C3 C4 S2 114.2(2)
S1 C4 S2 132.23(18)
C4 C3 C2 110.7(3)
C4 C3 C6 111.4(2)
C2 C3 C6 137.2(3)
C2 C1 S1 110.5(2)
C2 C1 Si1 127.4(2)
S1 C1 Si1 122.08(17)
C1 C2 C3 114.4(3)
C1 C2 H2 122.8
C3 C2 H2 122.8
Si1 C19 H19A 109.5
Si1 C19 H19B 109.5
H19A C19 H19B 109.5
Si1 C19 H19C 109.5
H19A C19 H19C 109.5
H19B C19 H19C 109.5
Si1 C20 H20A 109.5
Si1 C20 H20B 109.5
H20A C20 H20B 109.5
Si1 C20 H20C 109.5
H20A C20 H20C 109.5
H20B C20 H20C 109.5
Si1 C21 H21A 109.5
Si1 C21 H21B 109.5
H21A C21 H21B 109.5
Si1 C21 H21C 109.5
H21A C21 H21C 109.5
H21B C21 H21C 109.5
C5 S3 C8 90.18(14)
C5 S2 C4 88.84(14)
C4 S1 C1 91.72(14)
C14 S4 C11 89.75(13)
C15 S5 C14 89.01(14)
C15 S6 C18 91.63(14)
C20 Si1 C19 111.9(3)
C20 Si1 C21 109.9(2)
C19 Si1 C21 111.1(2)
C20 Si1 C1 108.86(19)
C19 Si1 C1 106.29(17)
C21 Si1 C1 108.75(19)
C22 Si2 C23 112.4(2)
C22 Si2 C24 109.8(2)
C23 Si2 C24 109.4(2)
C22 Si2 C18 107.54(16)
C23 Si2 C18 109.87(18)
C24 Si2 C18 107.59(18)

loop_
_geom_bond_atom_site_label_1
_geom_bond_atom_site_label_2
_geom_bond_distance
C7 C8 1.411(4)
C7 C12 1.423(4)
C7 C6 1.446(4)
C8 C9 1.391(4)
C8 S3 1.747(3)
C9 C10 1.368(4)
C9 H9 0.9300
C10 C11 1.397(4)
C10 H10 0.9300
C11 C12 1.409(4)
C11 S4 1.747(3)
C12 C13 1.452(4)
C14 C13 1.379(4)
C14 S4 1.715(3)
C14 S5 1.739(3)
C13 C16 1.445(4)
C15 C16 1.387(4)
C15 S6 1.711(3)
C15 S5 1.732(3)
C16 C17 1.426(4)
C18 C17 1.359(4)
C18 S6 1.742(3)
C18 Si2 1.866(3)
C17 H17 0.9300
C22 Si2 1.849(4)
C22 H22A 0.9600
C22 H22B 0.9600
C22 H22C 0.9600
C23 Si2 1.850(4)
C23 H23A 0.9600
C23 H23B 0.9600
C23 H23C 0.9600
C24 Si2 1.866(4)
C24 H24A 0.9600
C24 H24B 0.9600
C24 H24C 0.9600
C5 C6 1.382(4)
C5 S3 1.724(3)
C5 S2 1.727(3)
C6 C3 1.441(4)
C4 C3 1.384(4)
C4 S1 1.712(3)
C4 S2 1.734(3)
C3 C2 1.426(4)
C1 C2 1.363(4)
C1 S1 1.743(3)
C1 Si1 1.864(3)
C2 H2 0.9300
C19 Si1 1.844(4)
C19 H19A 0.9600
C19 H19B 0.9600
C19 H19C 0.9600
C20 Si1 1.842(5)
C20 H20A 0.9600
C20 H20B 0.9600
C20 H20C 0.9600
C21 Si1 1.850(4)
C21 H21A 0.9600
C21 H21B 0.9600
C21 H21C 0.9600

loop_
_geom_torsion_atom_site_label_1
_geom_torsion_atom_site_label_2
_geom_torsion_atom_site_label_3
_geom_torsion_atom_site_label_4
_geom_torsion
C12 C7 C8 C9 7.3(4)
C6 C7 C8 C9 -170.4(3)
C12 C7 C8 S3 -175.6(2)
C6 C7 C8 S3 6.7(3)
C7 C8 C9 C10 2.6(5)
S3 C8 C9 C10 -174.1(2)
C8 C9 C10 C11 -6.3(5)
C9 C10 C11 C12 -0.1(5)
C9 C10 C11 S4 -176.3(2)
C10 C11 C12 C7 10.0(4)
S4 C11 C12 C7 -173.5(2)
C10 C11 C12 C13 -168.6(3)
S4 C11 C12 C13 8.0(3)
C8 C7 C12 C11 -13.0(4)
C6 C7 C12 C11 164.1(3)
C8 C7 C12 C13 165.1(3)
C6 C7 C12 C13 -17.8(5)
S4 C14 C13 C16 -166.3(2)
S5 C14 C13 C16 6.5(3)
S4 C14 C13 C12 4.2(3)
S5 C14 C13 C12 176.9(2)
C11 C12 C13 C14 -7.7(3)
C7 C12 C13 C14 174.1(3)
C11 C12 C13 C16 158.9(3)
C7 C12 C13 C16 -19.3(6)
S6 C15 C16 C17 1.3(3)
S5 C15 C16 C17 -170.1(2)
S6 C15 C16 C13 175.0(2)
S5 C15 C16 C13 3.6(3)
C14 C13 C16 C15 -6.3(4)
C12 C13 C16 C15 -173.0(3)
C14 C13 C16 C17 164.9(3)
C12 C13 C16 C17 -1.8(6)
S6 C18 C17 C16 -0.9(3)
Si2 C18 C17 C16 171.2(2)
C15 C16 C17 C18 -0.3(4)
C13 C16 C17 C18 -171.5(3)
S3 C5 C6 C3 -168.3(2)
S2 C5 C6 C3 3.8(3)
S3 C5 C6 C7 3.0(3)
S2 C5 C6 C7 175.1(2)
C8 C7 C6 C5 -6.1(3)
C12 C7 C6 C5 176.6(3)
C8 C7 C6 C3 161.7(3)
C12 C7 C6 C3 -15.6(6)
S1 C4 C3 C2 1.5(3)
S2 C4 C3 C2 -168.9(2)
S1 C4 C3 C6 174.0(2)
S2 C4 C3 C6 3.7(3)
C5 C6 C3 C4 -4.6(3)
C7 C6 C3 C4 -172.6(3)
C5 C6 C3 C2 165.1(3)
C7 C6 C3 C2 -2.9(6)
S1 C1 C2 C3 0.7(3)
Si1 C1 C2 C3 -177.4(2)
C4 C3 C2 C1 -1.4(4)
C6 C3 C2 C1 -171.2(3)
C6 C5 S3 C8 0.7(2)
S2 C5 S3 C8 -170.0(2)
C9 C8 S3 C5 172.7(3)
C7 C8 S3 C5 -4.3(2)
C6 C5 S2 C4 -1.5(3)
S3 C5 S2 C4 169.0(2)
C3 C4 S2 C5 -1.3(2)
S1 C4 S2 C5 -169.3(3)
C3 C4 S1 C1 -1.0(2)
S2 C4 S1 C1 167.1(3)
C2 C1 S1 C4 0.2(2)
Si1 C1 S1 C4 178.4(2)
C13 C14 S4 C11 0.3(2)
S5 C14 S4 C11 -171.2(2)
C10 C11 S4 C14 171.7(3)
C12 C11 S4 C14 -4.9(2)
C16 C15 S5 C14 -0.1(2)
S6 C15 S5 C14 -169.2(3)
C13 C14 S5 C15 -3.8(2)
S4 C14 S5 C15 167.7(2)
C16 C15 S6 C18 -1.5(2)
S5 C15 S6 C18 167.8(3)
C17 C18 S6 C15 1.3(2)
Si2 C18 S6 C15 -171.3(2)
C2 C1 Si1 C20 95.0(3)
S1 C1 Si1 C20 -82.9(3)
C2 C1 Si1 C19 -25.6(4)
S1 C1 Si1 C19 156.5(3)
C2 C1 Si1 C21 -145.3(3)
S1 C1 Si1 C21 36.8(3)
C17 C18 Si2 C22 31.5(4)
S6 C18 Si2 C22 -157.2(2)
C17 C18 Si2 C23 154.2(3)
S6 C18 Si2 C23 -34.6(3)
C17 C18 Si2 C24 -86.8(3)
S6 C18 Si2 C24 84.5(2)
